data_7240169
loop_
_publ_author_name
'Foyle, \'Emer M.'
'White, Nicholas G.'

_publ_section_title
;
 Anion templated crystal engineering of halogen bonding tripodal
 tris(halopyridinium) compounds
;
_journal_name_full CrystEngComm
_journal_paper_doi 10.1039/D0CE00241K
_journal_year 2020
_chemical_compound_source synthesized
_chemical_formula_moiety 'C42 H57 I3 N3 O3, C2 H3 N, 3I'
_chemical_formula_sum 'C44 H60 I6 N4 O3'
_chemical_formula_weight 1454.41
_space_group_IT_number 147
_space_group_name_Hall '-P 3'
_space_group_name_H-M_alt 'P -3'
_symmetry_cell_setting trigonal
_symmetry_space_group_name_Hall '-P 3'
_symmetry_space_group_name_H-M 'P -3'
_atom_sites_solution_hydrogens difmap
_atom_sites_solution_primary other
_audit_update_record
;
2020-02-18 deposited with the CCDC.	2020-03-09 downloaded from the CCDC.
;
_cell_angle_alpha 90
_cell_angle_beta 90
_cell_angle_gamma 120
_cell_formula_units_Z 2
_cell_length_a 16.89990(10)
_cell_length_b 16.89990(10)
_cell_length_c 10.92530(10)
_cell_measurement_reflns_used 19713
_cell_measurement_temperature 150
_cell_measurement_theta_max 73.6
_cell_measurement_theta_min 4.99
_cell_volume 2702.29(3)
_computing_cell_refinement 'CrysAlisPro, (Agilent, 2011)'
_computing_data_collection 'CrysAlisPro, (Agilent, 2011'
_computing_data_reduction 'CrysAlisPro, (Agilent, 2011)'
_computing_publication_material 'CRYSTALS (Betteridge et al., 2003)'
_computing_structure_refinement 'CRYSTALS (Betteridge et al., 2003)'
_computing_structure_solution 'Superflip (Palatinus & Chapuis, 2007)'
_diffrn_ambient_temperature 150
_diffrn_measured_fraction_theta_full 0.996
_diffrn_measured_fraction_theta_max 0.996
_diffrn_measurement_device Area
_diffrn_measurement_device_type 'Oxford Diffraction Supernova'
_diffrn_measurement_method \w
_diffrn_radiation_monochromator mirror
_diffrn_radiation_type 'Cu K\a'
_diffrn_radiation_wavelength 1.54184
_diffrn_reflns_av_R_equivalents 0.090
_diffrn_reflns_limit_h_max 21
_diffrn_reflns_limit_h_min -17
_diffrn_reflns_limit_k_max 21
_diffrn_reflns_limit_k_min -20
_diffrn_reflns_limit_l_max 13
_diffrn_reflns_limit_l_min -13
_diffrn_reflns_number 34563
_diffrn_reflns_theta_full 73.903
_diffrn_reflns_theta_max 73.903
_diffrn_reflns_theta_min 4.046
_diffrn_standards_number 0
_exptl_absorpt_coefficient_mu 27.369
_exptl_absorpt_correction_T_max 1.00
_exptl_absorpt_correction_T_min 0.08
_exptl_absorpt_correction_type multi-scan
_exptl_absorpt_process_details 'CrysAlisPro, (Agilent, 2011)'
_exptl_crystal_colour yellow
_exptl_crystal_density_diffrn 1.787
_exptl_crystal_density_method 'not measured'
_exptl_crystal_description plate
_exptl_crystal_F_000 1388
_exptl_crystal_size_max 0.28
_exptl_crystal_size_mid 0.19
_exptl_crystal_size_min 0.06
_refine_diff_density_max 3.14
_refine_diff_density_min -3.30
_refine_ls_extinction_method None
_refine_ls_goodness_of_fit_ref 1.1564
_refine_ls_hydrogen_treatment constr
_refine_ls_matrix_type full
_refine_ls_number_parameters 174
_refine_ls_number_reflns 3627
_refine_ls_number_restraints 2
_refine_ls_R_factor_all 0.0565
_refine_ls_R_factor_gt 0.0555
_refine_ls_shift/su_max 0.0035852
_refine_ls_shift/su_mean 0.0001991
_refine_ls_structure_factor_coef Fsqd
_refine_ls_weighting_details
;
 Method, part 1, Chebychev polynomial, (Watkin, 1994, Prince, 1982) 
 [weight] = 1.0/[A~0~*T~0~(x)+A~1~*T~1~(x) ... +A~n-1~]*T~n-1~(x)] 
 where A~i~ are the Chebychev coefficients listed below and x= Fcalc/Fmax 
 Method = Robust Weighting (Prince, 1982) 
 W = [weight] * [1-(deltaF/6*sigmaF)^2^]^2^ 
 A~i~ are: 
 0.406E+04 0.692E+04 0.451E+04 0.206E+04 504. 
;
_refine_ls_weighting_scheme calc
_refine_ls_wR_factor_all 0.1516
_refine_ls_wR_factor_gt 0.1507
_refine_ls_wR_factor_ref 0.1516
_reflns_limit_h_max 10
_reflns_limit_h_min -20
_reflns_limit_k_max 21
_reflns_limit_k_min 0
_reflns_limit_l_max 13
_reflns_limit_l_min 0
_reflns_number_gt 3507
_reflns_number_total 3641
_reflns_threshold_expression I>2.0\s(I)
_oxford_diffrn_Wilson_B_factor 1.98
_oxford_diffrn_Wilson_scale 0.42
_oxford_refine_ls_r_factor_ref 0.0565
_oxford_refine_ls_scale 2.00(2)
_oxford_reflns_number_all 3627
_oxford_reflns_threshold_expression_ref I>-3.0\s(I)
_cod_data_source_file d0ce00241k2.cif
_cod_data_source_block COMPOUNDNAME
_cod_depositor_comments
;
The following automatic conversions were performed:

data item '_atom_sites_solution_primary' value 'Other' was changed to
'other' in accordance with the
/home/data/users/saulius/crontab/automatic-downloads/rss-feeds/RSC/lib/dictionaries/cif_core.dic
dictionary named 'cif_core.dic' version 2.4.2 last updated on
2011-04-26.

Automatic conversion script
Id: cif_fix_values 7556 2019-12-06 15:28:31Z antanas 
;
_cod_original_cell_volume 2702.29(2)
_cod_original_sg_symbol_H-M 'P -3 '
_cod_database_code 7240169

loop_
_symmetry_equiv_pos_as_xyz
x,y,z
-x,-y,-z
x-y,x,-z
-x+y,-x,z
y,-x+y,-z
-y,x-y,z

loop_
_atom_site_label
_atom_site_type_symbol
_atom_site_fract_x
_atom_site_fract_y
_atom_site_fract_z
_atom_site_U_iso_or_equiv
_atom_site_occupancy
_atom_site_adp_type
_atom_site_refinement_flags_posn
_atom_site_refinement_flags_adp
_atom_site_refinement_flags_occupancy
_atom_site_disorder_assembly
_atom_site_disorder_group
_atom_site_attached_hydrogens
N1 N 0.61104(19) 0.51074(18) 0.7526(2) 0.0210 1.0000 Uani . . . . . .
C5 C 0.6074(2) 0.5885(2) 0.7607(3) 0.0240 1.0000 Uani . . . . . .
C4 C 0.6156(2) 0.6392(2) 0.6558(4) 0.0266 1.0000 Uani . . . . . .
C3 C 0.6278(3) 0.6091(3) 0.5436(3) 0.0339 1.0000 Uani . . . . . .
C2 C 0.6308(3) 0.5289(3) 0.5382(3) 0.0330 1.0000 Uani . . . . . .
C1 C 0.6213(3) 0.4803(3) 0.6429(3) 0.0284 1.0000 Uani . . . . . .
C6 C 0.5933(2) 0.4565(2) 0.8669(3) 0.0215 1.0000 Uani . . . . . .
C7 C 0.6313(2) 0.39344(19) 0.8646(3) 0.0172 1.0000 Uani . . . . . .
C8 C 0.7253(2) 0.4278(2) 0.8662(3) 0.0194 1.0000 Uani . . . . . .
O1 O 0.78137(14) 0.51928(14) 0.8552(2) 0.0235 1.0000 Uani . . . . . .
C9 C 0.8184(3) 0.5666(2) 0.9721(3) 0.0309 1.0000 Uani . . . . . .
C10 C 0.8775(3) 0.6659(3) 0.9449(4) 0.0391 1.0000 Uani . . . . . .
C11 C 0.8268(3) 0.7092(3) 0.8863(6) 0.0499 1.0000 Uani . . . . . .
C12 C 0.8888(5) 0.8099(4) 0.8587(7) 0.0674 1.0000 Uani . . . . . .
C13 C 0.9656(4) 0.8322(4) 0.7737(7) 0.0699 1.0000 Uani . . . . . .
C14 C 0.9380(7) 0.7869(7) 0.6496(9) 0.1033 1.0000 Uani . . . . . .
N2 N 0.3333 0.6667 0.5082(6) 0.0408 1.0000 Uani S T . . . .
C15 C 0.3333 0.6667 0.6099(7) 0.0314 1.0000 Uani S T . . . .
C16 C 0.333333(10) 0.666667(10) 0.7473(6) 0.0358 1.0000 Uani S T . . . .
I2 I 0.372036(13) 0.448407(16) 0.799142(18) 0.0263 1.0000 Uani . . . . . .
I1 I 0.605695(17) 0.757101(15) 0.68343(2) 0.0297 1.0000 Uani . . . . . .
H51 H 0.5990 0.6078 0.8374 0.0267 1.0000 Uiso R . . . . .
H31 H 0.6333 0.6422 0.4735 0.0395 1.0000 Uiso R . . . . .
H21 H 0.6388 0.5077 0.4632 0.0417 1.0000 Uiso R . . . . .
H11 H 0.6214 0.4246 0.6390 0.0356 1.0000 Uiso R . . . . .
H61 H 0.6218 0.4989 0.9311 0.0259 1.0000 Uiso R . . . . .
H62 H 0.5273 0.4215 0.8781 0.0261 1.0000 Uiso R . . . . .
H91 H 0.8529 0.5421 1.0137 0.0372 1.0000 Uiso R . . . . .
H92 H 0.7676 0.5573 1.0254 0.0375 1.0000 Uiso R . . . . .
H101 H 0.9052 0.6975 1.0226 0.0469 1.0000 Uiso R . . . . .
H102 H 0.9255 0.6731 0.8892 0.0475 1.0000 Uiso R . . . . .
H112 H 0.7775 0.7006 0.9405 0.0570 1.0000 Uiso R . . . . .
H111 H 0.8015 0.6775 0.8112 0.0575 1.0000 Uiso R . . . . .
H122 H 0.9143 0.8412 0.9357 0.0762 1.0000 Uiso R . . . . .
H121 H 0.8502 0.8317 0.8251 0.0762 1.0000 Uiso R . . . . .
H132 H 0.9967 0.8977 0.7618 0.0923 1.0000 Uiso R . . . . .
H131 H 1.0082 0.8158 0.8110 0.0923 1.0000 Uiso R . . . . .
H142 H 0.9900 0.8108 0.5965 0.1809 1.0000 Uiso R . . . . .
H141 H 0.8928 0.8008 0.6179 0.1809 1.0000 Uiso R . . . . .
H143 H 0.9118 0.7219 0.6594 0.1811 1.0000 Uiso R . . . . .
H161 H 0.2718 0.6482 0.7763 0.0441 1.0000 Uiso R . . . . .

loop_
_atom_site_aniso_label
_atom_site_aniso_U_11
_atom_site_aniso_U_22
_atom_site_aniso_U_33
_atom_site_aniso_U_23
_atom_site_aniso_U_13
_atom_site_aniso_U_12
N1 0.0265(12) 0.0221(13) 0.0193(12) -0.0024(10) -0.0030(10) 0.0156(10)
C5 0.0262(15) 0.0237(15) 0.0237(15) -0.0022(11) 0.0013(12) 0.0137(12)
C4 0.0264(16) 0.0252(16) 0.0329(18) 0.0033(13) 0.0036(13) 0.0163(13)
C3 0.057(2) 0.0420(19) 0.0195(16) 0.0100(14) 0.0061(14) 0.0371(18)
C2 0.043(2) 0.0429(19) 0.0184(15) 0.0061(14) 0.0069(14) 0.0259(17)
C1 0.048(2) 0.0327(16) 0.0178(15) -0.0016(13) 0.0029(14) 0.0298(16)
C6 0.0248(15) 0.0260(14) 0.0181(15) 0.0056(11) 0.0039(10) 0.0160(12)
C7 0.0266(14) 0.0164(13) 0.0144(14) 0.0045(10) 0.0042(10) 0.0151(12)
C8 0.0261(14) 0.0198(14) 0.0140(12) -0.0009(10) 0.0023(11) 0.0127(12)
O1 0.0230(10) 0.0150(10) 0.0262(12) -0.0036(9) -0.0036(9) 0.0048(8)
C9 0.0275(16) 0.0327(18) 0.0280(17) -0.0105(14) -0.0034(13) 0.0117(15)
C10 0.0341(19) 0.0287(18) 0.050(2) -0.0091(16) -0.0020(16) 0.0125(14)
C11 0.030(2) 0.040(2) 0.082(4) 0.001(2) 0.007(2) 0.0197(18)
C12 0.077(4) 0.045(3) 0.083(4) 0.002(3) -0.009(3) 0.032(3)
C13 0.059(3) 0.042(3) 0.095(5) 0.024(3) 0.011(3) 0.015(2)
C14 0.101(6) 0.103(6) 0.104(7) 0.031(5) 0.033(5) 0.050(5)
N2 0.040(2) 0.040(2) 0.042(4) 0.0000 0.0000 0.0200(10)
C15 0.0284(18) 0.0284(18) 0.037(4) 0.0000 0.0000 0.0142(9)
C16 0.042(2) 0.042(2) 0.024(3) 0.0000 0.0000 0.0209(11)
I2 0.0256(2) 0.0423(2) 0.0175(2) 0.00291(8) 0.00123(7) 0.02180(13)
I1 0.0419(2) 0.0250(2) 0.0295(3) 0.00437(8) 0.00134(8) 0.02209(13)

loop_
_atom_type_symbol
_atom_type_scat_dispersion_real
_atom_type_scat_dispersion_imag
_atom_type_scat_Cromer_Mann_a1
_atom_type_scat_Cromer_Mann_b1
_atom_type_scat_Cromer_Mann_a2
_atom_type_scat_Cromer_Mann_b2
_atom_type_scat_Cromer_Mann_a3
_atom_type_scat_Cromer_Mann_b3
_atom_type_scat_Cromer_Mann_a4
_atom_type_scat_Cromer_Mann_b4
_atom_type_scat_Cromer_Mann_c
_atom_type_scat_source
C 0.0181 0.0091 2.3100 20.8439 1.0200 10.2075 1.5886 0.5687 0.8650 51.6512 0.2156 'International Tables Vol C 4.2.6.8 and 6.1.1.4'
H 0.0000 0.0000 0.4930 10.5109 0.3229 26.1257 0.1402 3.1424 0.0408 57.7998 0.0030 'International Tables Vol C 4.2.6.8 and 6.1.1.4'
N 0.0311 0.0180 12.2126 0.0057 3.1322 9.8933 2.0125 28.9975 1.1663 0.5826 -11.5290 'International Tables Vol C 4.2.6.8 and 6.1.1.4'
O 0.0492 0.0322 3.0485 13.2771 2.2868 5.7011 1.5463 0.3239 0.8670 32.9089 0.2508 'International Tables Vol C 4.2.6.8 and 6.1.1.4'
I -0.3257 6.8362 20.1472 4.3470 18.9949 0.3814 7.5138 27.7660 2.2735 66.8776 4.0712 'International Tables Vol C 4.2.6.8 and 6.1.1.4'

loop_
_geom_angle_atom_site_label_1
_geom_angle_site_symmetry_1
_geom_angle_atom_site_label_2
_geom_angle_site_symmetry_2
_geom_angle_atom_site_label_3
_geom_angle_site_symmetry_3
_geom_angle
_geom_angle_publ_flag
C5 . N1 . C1 . 120.4(3) yes
C5 . N1 . C6 . 116.9(3) yes
C6 . N1 . C6 . 122.4(3) yes
N1 . C5 . C4 . 120.4(3) yes
N1 . C5 . H51 . 119.1 no
C4 . C5 . H51 . 120.5 no
C5 . C4 . C3 . 119.3(3) yes
C5 . C4 . I1 . 115.7(3) yes
C3 . C4 . I1 . 124.9(3) yes
C4 . C3 . C2 . 118.9(3) yes
C4 . C3 . H31 . 120.1 no
C2 . C3 . H31 . 121.0 no
C3 . C2 . C1 . 120.2(3) yes
C3 . C2 . H21 . 119.9 no
C1 . C2 . H21 . 119.9 no
C2 . C1 . N1 . 120.7(3) yes
C2 . C1 . H11 . 120.2 no
N1 . C1 . H11 . 119.0 no
N1 . C6 . C7 . 113.5(2) yes
N1 . C6 . H61 . 106.7 no
C7 . C6 . H61 . 108.3 no
N1 . C6 . H62 . 107.3 no
C7 . C6 . H62 . 109.8 no
H61 . C6 . H62 . 111.3 no
C6 . C7 . C8 6_655 120.5(3) yes
C6 . C7 . C8 . 120.6(3) yes
C8 6_655 C7 . C8 . 118.8(3) yes
C7 4_665 C8 . C7 . 121.1(3) yes
C7 4_665 C8 . O1 . 120.0(3) yes
C7 . C8 . O1 . 118.5(3) yes
C8 . O1 . C9 . 114.1(3) yes
O1 . C9 . C10 . 107.6(3) yes
O1 . C9 . H91 . 110.7 no
C10 . C9 . H91 . 111.4 no
O1 . C9 . H92 . 109.1 no
C10 . C9 . H92 . 109.8 no
H91 . C9 . H92 . 108.2 no
C9 . C10 . C11 . 113.8(3) yes
C9 . C10 . H101 . 107.8 no
C11 . C10 . H101 . 109.4 no
C9 . C10 . H102 . 108.2 no
C11 . C10 . H102 . 108.2 no
H101 . C10 . H102 . 109.3 no
C10 . C11 . C12 . 112.6(4) yes
C10 . C11 . H112 . 108.6 no
C12 . C11 . H112 . 110.3 no
C10 . C11 . H111 . 107.0 no
C12 . C11 . H111 . 108.9 no
H112 . C11 . H111 . 109.3 no
C11 . C12 . C13 . 115.8(5) yes
C11 . C12 . H122 . 108.0 no
C13 . C12 . H122 . 108.1 no
C11 . C12 . H121 . 106.4 no
C13 . C12 . H121 . 109.7 no
H122 . C12 . H121 . 108.8 no
C12 . C13 . C14 . 115.1(6) yes
C12 . C13 . H132 . 106.3 no
C14 . C13 . H132 . 108.2 no
C12 . C13 . H131 . 109.9 no
C14 . C13 . H131 . 108.2 no
H132 . C13 . H131 . 109.0 no
C13 . C14 . H142 . 110.1 no
C13 . C14 . H141 . 106.2 no
H142 . C14 . H141 . 110.5 no
C13 . C14 . H143 . 109.2 no
H142 . C14 . H143 . 110.4 no
H141 . C14 . H143 . 110.3 no
N2 . C15 . C16 . 179.992 yes
C15 . C15 . H161 6_665 108.9 no
C15 . C15 . H161 4_565 108.9 no
H161 6_665 C16 . H161 4_565 110.0 no
C15 . C16 . H161 . 108.9 no
H161 6_665 C16 . H161 . 110.0 no
H161 4_565 C16 . H161 . 110.0 no
C4 . I1 . I2 6_665 164.56(10) yes

loop_
_geom_bond_atom_site_label_1
_geom_bond_site_symmetry_1
_geom_bond_atom_site_label_2
_geom_bond_site_symmetry_2
_geom_bond_distance
_geom_bond_publ_flag
N1 . C5 . 1.349(4) yes
N1 . C1 . 1.350(4) yes
N1 . C6 . 1.487(4) yes
C5 . C4 . 1.395(5) yes
C5 . H51 . 0.936 no
C3 . C4 . 1.382(5) yes
C4 . I1 . 2.103(3) yes
C3 . C4 . 1.383(5) yes
C3 . H31 . 0.925 no
C2 . C1 . 1.370(5) yes
C2 . H21 . 0.931 no
C1 . H11 . 0.942 no
C6 . C7 . 1.495(4) yes
C6 . H61 . 0.944 no
C6 . H62 . 0.974 no
C7 . C8 6_655 1.418(4) yes
C7 . C8 . 1.392(4) yes
C8 . O1 . 1.355(4) yes
O1 . C9 . 1.471(4) yes
C9 . C10 . 1.492(6) yes
C9 . H91 . 0.979 no
C9 . H92 . 0.983 no
C10 . C11 . 1.519(6) yes
C10 . H101 . 0.987 no
C10 . H102 . 0.971 no
C11 . C12 . 1.518(7) yes
C11 . H112 . 0.973 no
C11 . H111 . 0.956 no
C12 . C13 . 1.483(9) yes
C12 . H122 . 0.972 no
C12 . H121 . 0.967 no
C13 . C14 . 1.512(12) yes
C13 . H132 . 0.968 no
C13 . H131 . 0.981 no
C14 . H142 . 0.959 no
C14 . H141 . 0.968 no
C14 . H143 . 0.963 no
N2 . C15 . 1.111(10) yes
C15 . C16 . 1.501(9) yes
C16 . H161 6_665 0.978 no
C16 . H161 4_565 0.978 no
C16 . H161 . 0.978 no

loop_
_geom_hbond_atom_site_label_D
_geom_hbond_site_symmetry_D
_geom_hbond_atom_site_label_H
_geom_hbond_site_symmetry_H
_geom_hbond_atom_site_label_A
_geom_hbond_site_symmetry_A
_geom_hbond_angle_DHA
_geom_hbond_distance_DH
_geom_hbond_distance_HA
_geom_hbond_distance_DA
_geom_hbond_publ_flag
C1 . H11 . N2 2_666 140.28(13) 0.942 2.595 3.374(7) yes
